data_7021765
loop_
_publ_author_name
'Hong, Woosik'
'Lee, Haeri'
'Noh, Tae Hwan'
'Jung, Ok-Sang'

_publ_section_title
;
 Direct anion effects on coordination polymerizations: construction and
 physicochemical properties of 1D, 2D, and 3D copper(ii) coordination
 polymers containing 1,3,5-tris(isonicotinoyloxyethyl)cyanurate.
;
_journal_issue 31
_journal_name_full 'Dalton transactions (Cambridge, England : 2003)'
_journal_page_first 11092
_journal_page_last 11099
_journal_paper_doi 10.1039/c3dt51124c
_journal_volume 42
_journal_year 2013
_chemical_formula_sum 'C33 H40 Cl6 Cu N6 O19 S2'
_chemical_formula_weight 1165.07
_chemical_name_systematic
; 
 ? 
;
_space_group_IT_number 14
_symmetry_cell_setting monoclinic
_symmetry_space_group_name_Hall '-P 2yn'
_symmetry_space_group_name_H-M 'P 1 21/n 1'
_atom_sites_solution_hydrogens geom
_atom_sites_solution_primary direct
_atom_sites_solution_secondary difmap
_audit_creation_method SHELXL-97
_cell_angle_alpha 90.00
_cell_angle_beta 107.9740(10)
_cell_angle_gamma 90.00
_cell_formula_units_Z 4
_cell_length_a 14.3708(2)
_cell_length_b 16.6625(2)
_cell_length_c 20.5020(3)
_cell_measurement_reflns_used 5401
_cell_measurement_temperature 173(2)
_cell_measurement_theta_max 22.09
_cell_measurement_theta_min 2.40
_cell_volume 4669.69(11)
_computing_cell_refinement 'Bruker APEX2'
_computing_data_collection 'Bruker APEX2'
_computing_data_reduction 'Bruker APEX2'
_computing_molecular_graphics 'Bruker SHELXTL'
_computing_publication_material 'Bruker SHELXTL'
_computing_structure_refinement 'SHELXL-97 (Sheldrick, 2008)'
_computing_structure_solution 'SHELXS-97 (Sheldrick, 2008)'
_diffrn_ambient_temperature 173(2)
_diffrn_measured_fraction_theta_full 1.000
_diffrn_measured_fraction_theta_max 1.000
_diffrn_measurement_device_type 'Bruker Breeze CCD'
_diffrn_measurement_method 'phi and omega scans'
_diffrn_radiation_monochromator graphite
_diffrn_radiation_source 'fine-focus sealed tube'
_diffrn_radiation_type MoK\a
_diffrn_radiation_wavelength 0.71073
_diffrn_reflns_av_R_equivalents 0.0686
_diffrn_reflns_av_unetI/netI 0.0476
_diffrn_reflns_limit_h_max 18
_diffrn_reflns_limit_h_min -18
_diffrn_reflns_limit_k_max 20
_diffrn_reflns_limit_k_min -20
_diffrn_reflns_limit_l_max 25
_diffrn_reflns_limit_l_min -25
_diffrn_reflns_number 75995
_diffrn_reflns_theta_full 26.50
_diffrn_reflns_theta_max 26.50
_diffrn_reflns_theta_min 1.53
_exptl_absorpt_coefficient_mu 0.981
_exptl_absorpt_correction_T_max 0.8280
_exptl_absorpt_correction_T_min 0.8131
_exptl_absorpt_correction_type multi-scan
_exptl_absorpt_process_details SADABS
_exptl_crystal_colour blue
_exptl_crystal_density_diffrn 1.657
_exptl_crystal_density_method 'not measured'
_exptl_crystal_description block
_exptl_crystal_F_000 2380
_exptl_crystal_size_max 0.22
_exptl_crystal_size_mid 0.22
_exptl_crystal_size_min 0.20
_refine_diff_density_max 1.056
_refine_diff_density_min -1.391
_refine_diff_density_rms 0.109
_refine_ls_extinction_method none
_refine_ls_goodness_of_fit_ref 1.034
_refine_ls_hydrogen_treatment constr
_refine_ls_matrix_type full
_refine_ls_number_parameters 614
_refine_ls_number_reflns 9677
_refine_ls_number_restraints 0
_refine_ls_restrained_S_all 1.034
_refine_ls_R_factor_all 0.0956
_refine_ls_R_factor_gt 0.0674
_refine_ls_shift/su_max 0.000
_refine_ls_shift/su_mean 0.000
_refine_ls_structure_factor_coef Fsqd
_refine_ls_weighting_details 'calc w=1/[\s^2^(Fo^2^)+(0.0841P)^2^+15.5101P] where P=(Fo^2^+2Fc^2^)/3'
_refine_ls_weighting_scheme calc
_refine_ls_wR_factor_gt 0.1681
_refine_ls_wR_factor_ref 0.1854
_reflns_number_gt 7095
_reflns_number_total 9677
_reflns_threshold_expression >2sigma(I)
_cod_data_source_file c3dt51124c.txt
_cod_data_source_block ClO4
_cod_depositor_comments
;
The following automatic conversions were performed:

'_symmetry_cell_setting' value 'Monoclinic' changed to 'monoclinic'
according to /home/saulius/struct/CIF-dictionaries/cif_core.dic
dictionary named 'cif_core.dic' version 2.4.2 from 2011-04-26.

Automatic conversion script
Id: cif_fix_values 1891 2012-01-12 08:04:46Z andrius 
;
_cod_original_sg_symbol_H-M P2(1)/n
_cod_database_code 7021765

loop_
_symmetry_equiv_pos_as_xyz
'x, y, z'
'-x+1/2, y+1/2, -z+1/2'
'-x, -y, -z'
'x-1/2, -y-1/2, z-1/2'

loop_
_atom_site_label
_atom_site_type_symbol
_atom_site_fract_x
_atom_site_fract_y
_atom_site_fract_z
_atom_site_U_iso_or_equiv
_atom_site_adp_type
_atom_site_occupancy
_atom_site_symmetry_multiplicity
_atom_site_calc_flag
_atom_site_refinement_flags
_atom_site_disorder_assembly
_atom_site_disorder_group
Cu1 Cu 0.11243(4) 0.30329(3) 0.12091(3) 0.02529(16) Uani 1 1 d . . .
Cl1 Cl -0.06574(9) 0.45653(8) 0.15732(7) 0.0394(3) Uani 1 1 d . . .
Cl2 Cl -0.04868(9) -0.07475(7) 0.13464(6) 0.0331(3) Uani 1 1 d . . .
Cl3 Cl 0.57466(16) 0.17638(13) 0.02952(11) 0.0838(6) Uani 1 1 d . A .
Cl4 Cl 0.4288(8) 0.3022(16) 0.0373(9) 0.128(5) Uani 0.42(3) 1 d P A 1
Cl4' Cl 0.4125(5) 0.2496(13) 0.0440(3) 0.101(5) Uani 0.58(3) 1 d P A 2
Cl5 Cl -0.2353(3) -0.1694(2) 0.52423(17) 0.1270(10) Uani 1 1 d . . .
Cl6 Cl -0.1122(3) -0.0330(3) 0.51877(15) 0.1446(13) Uani 1 1 d . . .
S1 S 0.16451(9) 0.34417(7) 0.27829(6) 0.0301(3) Uani 1 1 d . . .
S2 S 0.25921(10) 0.13687(8) 0.17867(7) 0.0388(3) Uani 1 1 d . . .
O1 O -0.2713(2) 0.03145(19) 0.06878(16) 0.0300(7) Uani 1 1 d . . .
O2 O -0.2670(3) 0.0393(2) -0.03937(17) 0.0385(9) Uani 1 1 d . . .
O3 O -0.1248(2) -0.28226(19) 0.21106(15) 0.0259(7) Uani 1 1 d . . .
O4 O 0.0382(2) -0.2839(2) 0.23348(17) 0.0375(8) Uani 1 1 d . . .
O5 O -0.0196(2) 0.04342(19) 0.31625(18) 0.0302(7) Uani 1 1 d . . .
O6 O 0.0788(3) 0.1377(2) 0.2977(3) 0.0677(15) Uani 1 1 d . . .
O7 O -0.3070(2) 0.0771(2) 0.19649(18) 0.0346(8) Uani 1 1 d . . .
O8 O -0.3375(3) -0.1914(2) 0.15458(18) 0.0362(8) Uani 1 1 d . . .
O9 O -0.1352(2) -0.0999(2) 0.35757(17) 0.0335(8) Uani 1 1 d . . .
O10 O -0.0338(3) 0.4195(2) 0.10475(19) 0.0431(9) Uani 1 1 d . . .
O11 O -0.1076(3) 0.3963(2) 0.1895(2) 0.0498(10) Uani 1 1 d . . .
O12 O 0.0173(4) 0.4913(3) 0.2063(3) 0.0782(16) Uani 1 1 d . . .
O13 O -0.1355(4) 0.5166(3) 0.1296(3) 0.0789(16) Uani 1 1 d . . .
O14 O -0.0349(3) 0.0048(2) 0.1630(2) 0.0507(10) Uani 1 1 d . . .
O15 O -0.0974(3) -0.0704(3) 0.0625(2) 0.0565(11) Uani 1 1 d . . .
O16 O -0.1050(3) -0.1197(3) 0.1678(3) 0.0620(13) Uani 1 1 d . . .
O17 O 0.0445(3) -0.1128(3) 0.1456(2) 0.0575(11) Uani 1 1 d . . .
O18 O 0.2223(2) 0.20343(19) 0.12720(18) 0.0346(8) Uani 1 1 d . . .
O19 O 0.1125(2) 0.2921(2) 0.21633(16) 0.0313(8) Uani 1 1 d . . .
N1 N 0.0003(3) 0.2238(2) 0.09275(19) 0.0249(8) Uani 1 1 d . . .
N2 N -0.0956(3) -0.3230(2) -0.02018(19) 0.0285(9) Uani 1 1 d . . .
N3 N 0.2819(3) -0.1123(2) 0.35403(19) 0.0275(8) Uani 1 1 d . . .
N4 N -0.3219(3) -0.0570(2) 0.17293(19) 0.0263(8) Uani 1 1 d . . .
N5 N -0.2339(3) -0.1475(2) 0.25648(19) 0.0252(8) Uani 1 1 d . . .
N6 N -0.2181(3) -0.0093(2) 0.27741(18) 0.0229(8) Uani 1 1 d . . .
C1 C -0.0687(3) 0.2183(3) 0.1242(2) 0.0263(10) Uani 1 1 d . . .
H1A H -0.0640 0.2523 0.1623 0.032 Uiso 1 1 calc R . .
C2 C -0.1459(3) 0.1655(3) 0.1036(2) 0.0263(10) Uani 1 1 d . . .
H2A H -0.1927 0.1623 0.1277 0.032 Uiso 1 1 calc R . .
C3 C -0.1542(3) 0.1168(3) 0.0467(2) 0.0261(10) Uani 1 1 d . . .
C4 C -0.0832(3) 0.1213(3) 0.0143(2) 0.0277(10) Uani 1 1 d . . .
H4A H -0.0870 0.0885 -0.0244 0.033 Uiso 1 1 calc R . .
C5 C -0.0069(3) 0.1740(3) 0.0391(2) 0.0295(10) Uani 1 1 d . . .
H5A H 0.0430 0.1757 0.0176 0.035 Uiso 1 1 calc R . .
C6 C -0.2359(3) 0.0582(3) 0.0203(2) 0.0281(10) Uani 1 1 d . . .
C7 C -0.3409(4) -0.0340(3) 0.0504(2) 0.0329(11) Uani 1 1 d . . .
H7A H -0.3066 -0.0847 0.0473 0.040 Uiso 1 1 calc R . .
H7B H -0.3898 -0.0233 0.0053 0.040 Uiso 1 1 calc R . .
C8 C -0.3909(3) -0.0408(3) 0.1050(2) 0.0321(11) Uani 1 1 d . . .
H8A H -0.4262 0.0098 0.1067 0.039 Uiso 1 1 calc R . .
H8B H -0.4397 -0.0846 0.0926 0.039 Uiso 1 1 calc R . .
C9 C -0.2108(3) -0.2298(3) 0.2836(2) 0.0284(10) Uani 1 1 d . . .
H9A H -0.2622 -0.2669 0.2568 0.034 Uiso 1 1 calc R . .
H9B H -0.2114 -0.2312 0.3318 0.034 Uiso 1 1 calc R . .
C10 C -0.1130(3) -0.2587(3) 0.2809(2) 0.0285(10) Uani 1 1 d . . .
H10A H -0.0638 -0.2153 0.2951 0.034 Uiso 1 1 calc R . .
H10B H -0.0905 -0.3049 0.3121 0.034 Uiso 1 1 calc R . .
C11 C -0.0430(3) -0.2896(3) 0.1945(2) 0.0266(10) Uani 1 1 d . . .
C12 C -0.0097(4) -0.3436(3) 0.0252(3) 0.0326(11) Uani 1 1 d . . .
H12A H 0.0405 -0.3642 0.0088 0.039 Uiso 1 1 calc R . .
C13 C 0.0082(3) -0.3358(3) 0.0954(2) 0.0293(10) Uani 1 1 d . . .
H13A H 0.0695 -0.3511 0.1266 0.035 Uiso 1 1 calc R . .
C14 C -0.0648(3) -0.3052(3) 0.1189(2) 0.0265(10) Uani 1 1 d . . .
C15 C -0.1549(3) -0.2876(3) 0.0728(2) 0.0313(11) Uani 1 1 d . . .
H15A H -0.2072 -0.2693 0.0881 0.038 Uiso 1 1 calc R . .
C16 C -0.1669(3) -0.2971(3) 0.0041(2) 0.0327(11) Uani 1 1 d . . .
H16A H -0.2288 -0.2848 -0.0278 0.039 Uiso 1 1 calc R . .
C17 C -0.1795(3) 0.0592(3) 0.3235(2) 0.0283(10) Uani 1 1 d . . .
H17A H -0.1548 0.0398 0.3714 0.034 Uiso 1 1 calc R . .
H17B H -0.2331 0.0978 0.3205 0.034 Uiso 1 1 calc R . .
C18 C -0.0983(3) 0.1011(3) 0.3052(3) 0.0285(10) Uani 1 1 d . . .
H18A H -0.1208 0.1186 0.2567 0.034 Uiso 1 1 calc R . .
H18B H -0.0762 0.1489 0.3346 0.034 Uiso 1 1 calc R . .
C19 C 0.0630(4) 0.0696(3) 0.3105(3) 0.0369(12) Uani 1 1 d . . .
C20 C 0.1867(4) -0.1314(3) 0.3307(3) 0.0339(11) Uani 1 1 d . . .
H20A H 0.1689 -0.1864 0.3239 0.041 Uiso 1 1 calc R . .
C21 C 0.1140(4) -0.0746(3) 0.3162(3) 0.0359(12) Uani 1 1 d . . .
H21A H 0.0472 -0.0904 0.3013 0.043 Uiso 1 1 calc R . .
C22 C 0.1384(3) 0.0047(3) 0.3236(3) 0.0324(11) Uani 1 1 d . . .
C23 C 0.2365(4) 0.0252(3) 0.3441(4) 0.0497(15) Uani 1 1 d . . .
H23A H 0.2558 0.0800 0.3468 0.060 Uiso 1 1 calc R . .
C24 C 0.3057(4) -0.0348(3) 0.3607(3) 0.0451(14) Uani 1 1 d . . .
H24A H 0.3729 -0.0204 0.3775 0.054 Uiso 1 1 calc R . .
C25 C -0.2841(3) 0.0085(3) 0.2144(2) 0.0263(10) Uani 1 1 d . . .
C26 C -0.3001(3) -0.1366(3) 0.1918(2) 0.0270(10) Uani 1 1 d . . .
C27 C -0.1917(3) -0.0860(3) 0.3013(2) 0.0257(10) Uani 1 1 d . . .
C28 C 0.1738(5) 0.0576(4) 0.1519(4) 0.0629(19) Uani 1 1 d . . .
H28A H 0.1129 0.0718 0.1612 0.075 Uiso 1 1 calc R . .
H28B H 0.2008 0.0086 0.1771 0.075 Uiso 1 1 calc R . .
H28C H 0.1603 0.0484 0.1026 0.075 Uiso 1 1 calc R . .
C29 C 0.3584(4) 0.0938(4) 0.1540(3) 0.0490(15) Uani 1 1 d . . .
H29A H 0.4140 0.1309 0.1660 0.059 Uiso 1 1 calc R . .
H29B H 0.3370 0.0842 0.1045 0.059 Uiso 1 1 calc R . .
H29C H 0.3781 0.0428 0.1783 0.059 Uiso 1 1 calc R . .
C30 C 0.2602(4) 0.2826(4) 0.3294(3) 0.0436(13) Uani 1 1 d . . .
H30A H 0.3124 0.2789 0.3081 0.052 Uiso 1 1 calc R . .
H30B H 0.2347 0.2289 0.3331 0.052 Uiso 1 1 calc R . .
H30C H 0.2864 0.3062 0.3753 0.052 Uiso 1 1 calc R . .
C31 C 0.0847(4) 0.3402(4) 0.3294(3) 0.0436(13) Uani 1 1 d . . .
H31A H 0.0256 0.3715 0.3074 0.052 Uiso 1 1 calc R . .
H31B H 0.1178 0.3626 0.3749 0.052 Uiso 1 1 calc R . .
H31C H 0.0666 0.2843 0.3342 0.052 Uiso 1 1 calc R . .
C32 C 0.4979(6) 0.2582(5) 0.0006(5) 0.086(3) Uani 1 1 d . . .
H32A H 0.5405 0.3009 -0.0080 0.103 Uiso 0.42(3) 1 calc PR A 1
H32B H 0.4540 0.2422 -0.0450 0.103 Uiso 0.42(3) 1 calc PR A 1
H32C H 0.5344 0.3093 0.0121 0.103 Uiso 0.58(3) 1 calc PR A 2
H32D H 0.4662 0.2555 -0.0496 0.103 Uiso 0.58(3) 1 calc PR A 2
C33 C -0.2239(8) -0.0823(8) 0.4829(5) 0.128(4) Uani 1 1 d . . .
H33A H -0.2776 -0.0455 0.4837 0.154 Uiso 1 1 calc R . .
H33B H -0.2314 -0.0948 0.4343 0.154 Uiso 1 1 calc R . .

loop_
_atom_site_aniso_label
_atom_site_aniso_U_11
_atom_site_aniso_U_22
_atom_site_aniso_U_33
_atom_site_aniso_U_23
_atom_site_aniso_U_13
_atom_site_aniso_U_12
Cu1 0.0242(3) 0.0273(3) 0.0248(3) -0.0036(2) 0.0082(2) -0.0096(2)
Cl1 0.0376(7) 0.0305(7) 0.0588(8) -0.0026(6) 0.0277(6) -0.0015(5)
Cl2 0.0361(6) 0.0261(6) 0.0418(7) 0.0077(5) 0.0189(5) 0.0044(5)
Cl3 0.0821(14) 0.0692(13) 0.0810(13) -0.0061(10) -0.0028(11) 0.0152(10)
Cl4 0.063(4) 0.122(12) 0.196(9) -0.051(8) 0.036(5) 0.016(5)
Cl4' 0.049(2) 0.162(11) 0.094(4) -0.007(4) 0.026(2) 0.020(4)
Cl5 0.137(3) 0.126(2) 0.122(2) -0.0003(19) 0.046(2) 0.009(2)
Cl6 0.136(3) 0.217(4) 0.0787(17) -0.023(2) 0.0310(17) -0.048(3)
S1 0.0339(6) 0.0284(6) 0.0269(6) -0.0054(5) 0.0076(5) -0.0102(5)
S2 0.0460(8) 0.0323(7) 0.0374(7) -0.0021(5) 0.0116(6) -0.0018(6)
O1 0.0301(17) 0.0288(18) 0.0292(17) -0.0036(14) 0.0061(14) -0.0089(14)
O2 0.043(2) 0.040(2) 0.0297(18) -0.0054(16) 0.0073(16) -0.0151(17)
O3 0.0271(16) 0.0258(17) 0.0260(16) -0.0006(13) 0.0098(13) -0.0020(13)
O4 0.0273(18) 0.052(2) 0.0300(18) 0.0087(16) 0.0037(15) 0.0061(16)
O5 0.0205(16) 0.0219(17) 0.048(2) 0.0022(15) 0.0102(14) 0.0029(13)
O6 0.040(2) 0.029(2) 0.139(5) 0.020(3) 0.034(3) 0.0049(18)
O7 0.0358(19) 0.0247(19) 0.0413(19) -0.0012(15) 0.0088(16) 0.0049(14)
O8 0.040(2) 0.0294(19) 0.0371(19) -0.0077(16) 0.0094(16) -0.0081(15)
O9 0.0360(19) 0.0330(19) 0.0285(17) -0.0001(15) 0.0052(15) 0.0011(15)
O10 0.035(2) 0.056(3) 0.043(2) -0.0057(18) 0.0186(17) -0.0016(17)
O11 0.049(2) 0.041(2) 0.076(3) 0.006(2) 0.043(2) 0.0020(18)
O12 0.081(3) 0.080(4) 0.074(3) -0.039(3) 0.026(3) -0.039(3)
O13 0.066(3) 0.049(3) 0.140(5) 0.033(3) 0.059(3) 0.022(2)
O14 0.059(3) 0.034(2) 0.054(2) -0.0016(18) 0.009(2) 0.0016(19)
O15 0.070(3) 0.055(3) 0.042(2) -0.003(2) 0.015(2) 0.018(2)
O16 0.067(3) 0.043(2) 0.096(4) 0.015(2) 0.055(3) -0.004(2)
O17 0.046(2) 0.059(3) 0.073(3) 0.012(2) 0.026(2) 0.021(2)
O18 0.0343(19) 0.0237(18) 0.047(2) -0.0003(15) 0.0138(16) -0.0021(14)
O19 0.0329(18) 0.0350(19) 0.0255(16) -0.0071(14) 0.0082(14) -0.0163(14)
N1 0.0251(19) 0.0244(19) 0.0260(19) -0.0014(16) 0.0091(15) -0.0053(15)
N2 0.025(2) 0.033(2) 0.028(2) -0.0004(17) 0.0084(16) -0.0054(16)
N3 0.026(2) 0.026(2) 0.032(2) 0.0044(17) 0.0113(16) 0.0074(16)
N4 0.0220(19) 0.028(2) 0.029(2) -0.0002(16) 0.0082(16) -0.0017(15)
N5 0.0243(19) 0.025(2) 0.029(2) 0.0003(16) 0.0125(16) -0.0012(15)
N6 0.0191(18) 0.0234(19) 0.0275(19) -0.0022(15) 0.0094(15) -0.0023(15)
C1 0.030(2) 0.021(2) 0.027(2) -0.0064(18) 0.0077(19) -0.0037(18)
C2 0.029(2) 0.026(2) 0.026(2) -0.0030(19) 0.0108(19) -0.0028(19)
C3 0.029(2) 0.023(2) 0.024(2) 0.0017(18) 0.0032(18) -0.0035(18)
C4 0.031(2) 0.029(3) 0.022(2) -0.0042(19) 0.0068(19) -0.0022(19)
C5 0.029(2) 0.033(3) 0.027(2) -0.003(2) 0.011(2) -0.007(2)
C6 0.029(2) 0.026(2) 0.029(2) -0.0002(19) 0.008(2) -0.0031(19)
C7 0.032(3) 0.033(3) 0.029(2) 0.000(2) 0.002(2) -0.012(2)
C8 0.023(2) 0.037(3) 0.033(3) 0.001(2) 0.004(2) -0.005(2)
C9 0.033(2) 0.024(2) 0.032(2) 0.003(2) 0.014(2) -0.0047(19)
C10 0.035(3) 0.023(2) 0.027(2) 0.0020(19) 0.008(2) 0.0010(19)
C11 0.030(3) 0.017(2) 0.033(2) 0.0084(18) 0.010(2) 0.0036(18)
C12 0.028(2) 0.032(3) 0.039(3) 0.001(2) 0.014(2) 0.003(2)
C13 0.025(2) 0.031(3) 0.032(2) 0.005(2) 0.0082(19) 0.0035(19)
C14 0.028(2) 0.024(2) 0.027(2) 0.0060(19) 0.0073(19) -0.0009(19)
C15 0.025(2) 0.036(3) 0.033(3) 0.004(2) 0.011(2) -0.001(2)
C16 0.020(2) 0.047(3) 0.030(2) 0.004(2) 0.0063(19) -0.006(2)
C17 0.028(2) 0.023(2) 0.035(3) -0.007(2) 0.012(2) 0.0014(19)
C18 0.021(2) 0.018(2) 0.044(3) -0.002(2) 0.007(2) 0.0012(17)
C19 0.028(3) 0.024(3) 0.060(3) 0.004(2) 0.015(2) 0.000(2)
C20 0.032(3) 0.025(3) 0.041(3) -0.002(2) 0.006(2) 0.003(2)
C21 0.021(2) 0.030(3) 0.053(3) 0.006(2) 0.006(2) 0.002(2)
C22 0.025(2) 0.026(3) 0.049(3) 0.005(2) 0.015(2) 0.0047(19)
C23 0.032(3) 0.029(3) 0.094(5) 0.002(3) 0.027(3) -0.002(2)
C24 0.023(3) 0.035(3) 0.079(4) 0.000(3) 0.019(3) 0.001(2)
C25 0.022(2) 0.028(3) 0.033(2) -0.005(2) 0.0157(19) -0.0022(18)
C26 0.021(2) 0.031(3) 0.033(2) -0.001(2) 0.0133(19) -0.0054(19)
C27 0.023(2) 0.025(2) 0.034(3) -0.0018(19) 0.016(2) -0.0003(18)
C28 0.065(4) 0.037(3) 0.089(5) 0.004(3) 0.026(4) -0.016(3)
C29 0.045(3) 0.037(3) 0.057(4) -0.014(3) 0.003(3) 0.007(3)
C30 0.035(3) 0.050(3) 0.040(3) 0.001(3) 0.004(2) -0.006(2)
C31 0.045(3) 0.054(4) 0.035(3) -0.011(3) 0.017(2) -0.004(3)
C32 0.069(5) 0.077(6) 0.112(7) 0.017(5) 0.028(5) 0.014(4)
C33 0.109(8) 0.205(14) 0.069(6) 0.004(7) 0.025(6) -0.021(9)

loop_
_atom_type_symbol
_atom_type_description
_atom_type_scat_dispersion_real
_atom_type_scat_dispersion_imag
_atom_type_scat_source
C C 0.0033 0.0016 'International Tables Vol C Tables 4.2.6.8 and 6.1.1.4'
H H 0.0000 0.0000 'International Tables Vol C Tables 4.2.6.8 and 6.1.1.4'
N N 0.0061 0.0033 'International Tables Vol C Tables 4.2.6.8 and 6.1.1.4'
O O 0.0106 0.0060 'International Tables Vol C Tables 4.2.6.8 and 6.1.1.4'
Cl Cl 0.1484 0.1585 'International Tables Vol C Tables 4.2.6.8 and 6.1.1.4'
Cu Cu 0.3201 1.2651 'International Tables Vol C Tables 4.2.6.8 and 6.1.1.4'
S S 0.1246 0.1234 'International Tables Vol C Tables 4.2.6.8 and 6.1.1.4'

loop_
_geom_angle_atom_site_label_1
_geom_angle_atom_site_label_2
_geom_angle_atom_site_label_3
_geom_angle
_geom_angle_site_symmetry_1
_geom_angle_site_symmetry_3
O19 Cu1 N3 92.50(14) . 2
O19 Cu1 N1 88.73(14) . .
N3 Cu1 N1 176.48(16) 2 .
O19 Cu1 N2 172.42(15) . 3
N3 Cu1 N2 89.45(15) 2 3
N1 Cu1 N2 88.91(15) . 3
O19 Cu1 O18 95.01(14) . .
N3 Cu1 O18 92.32(14) 2 .
N1 Cu1 O18 90.86(14) . .
N2 Cu1 O18 92.23(14) 3 .
O13 Cl1 O12 109.4(4) . .
O13 Cl1 O11 109.7(3) . .
O12 Cl1 O11 109.9(3) . .
O13 Cl1 O10 110.8(3) . .
O12 Cl1 O10 108.2(3) . .
O11 Cl1 O10 108.8(2) . .
O16 Cl2 O15 110.6(3) . .
O16 Cl2 O17 109.5(3) . .
O15 Cl2 O17 108.7(3) . .
O16 Cl2 O14 108.7(3) . .
O15 Cl2 O14 109.5(2) . .
O17 Cl2 O14 109.8(3) . .
O19 S1 C30 104.7(2) . .
O19 S1 C31 103.3(2) . .
C30 S1 C31 98.8(3) . .
O18 S2 C28 105.7(3) . .
O18 S2 C29 103.6(3) . .
C28 S2 C29 98.5(3) . .
C6 O1 C7 116.8(4) . .
C11 O3 C10 115.9(4) . .
C19 O5 C18 116.9(4) . .
S2 O18 Cu1 131.8(2) . .
S1 O19 Cu1 128.56(19) . .
C1 N1 C5 117.8(4) . .
C1 N1 Cu1 123.2(3) . .
C5 N1 Cu1 119.0(3) . .
C12 N2 C16 118.0(4) . .
C12 N2 Cu1 122.9(3) . 3
C16 N2 Cu1 117.4(3) . 3
C24 N3 C20 118.0(4) . .
C24 N3 Cu1 120.0(3) . 2_545
C20 N3 Cu1 122.0(3) . 2_545
C25 N4 C26 124.6(4) . .
C25 N4 C8 117.4(4) . .
C26 N4 C8 118.0(4) . .
C26 N5 C27 124.7(4) . .
C26 N5 C9 119.3(4) . .
C27 N5 C9 115.8(4) . .
C25 N6 C27 124.5(4) . .
C25 N6 C17 116.6(4) . .
C27 N6 C17 118.8(4) . .
N1 C1 C2 122.7(4) . .
N1 C1 H1A 118.6 . .
C2 C1 H1A 118.6 . .
C1 C2 C3 118.7(4) . .
C1 C2 H2A 120.6 . .
C3 C2 H2A 120.6 . .
C4 C3 C2 119.0(4) . .
C4 C3 C6 118.4(4) . .
C2 C3 C6 122.6(4) . .
C5 C4 C3 118.7(4) . .
C5 C4 H4A 120.6 . .
C3 C4 H4A 120.6 . .
N1 C5 C4 122.9(4) . .
N1 C5 H5A 118.5 . .
C4 C5 H5A 118.5 . .
O2 C6 O1 124.3(4) . .
O2 C6 C3 122.9(4) . .
O1 C6 C3 112.8(4) . .
O1 C7 C8 108.2(4) . .
O1 C7 H7A 110.1 . .
C8 C7 H7A 110.1 . .
O1 C7 H7B 110.1 . .
C8 C7 H7B 110.1 . .
H7A C7 H7B 108.4 . .
N4 C8 C7 112.4(4) . .
N4 C8 H8A 109.1 . .
C7 C8 H8A 109.1 . .
N4 C8 H8B 109.1 . .
C7 C8 H8B 109.1 . .
H8A C8 H8B 107.9 . .
N5 C9 C10 112.8(4) . .
N5 C9 H9A 109.0 . .
C10 C9 H9A 109.0 . .
N5 C9 H9B 109.0 . .
C10 C9 H9B 109.0 . .
H9A C9 H9B 107.8 . .
O3 C10 C9 107.4(4) . .
O3 C10 H10A 110.2 . .
C9 C10 H10A 110.2 . .
O3 C10 H10B 110.2 . .
C9 C10 H10B 110.2 . .
H10A C10 H10B 108.5 . .
O4 C11 O3 125.5(4) . .
O4 C11 C14 123.4(4) . .
O3 C11 C14 111.1(4) . .
N2 C12 C13 122.2(4) . .
N2 C12 H12A 118.9 . .
C13 C12 H12A 118.9 . .
C14 C13 C12 118.7(4) . .
C14 C13 H13A 120.7 . .
C12 C13 H13A 120.7 . .
C15 C14 C13 119.5(4) . .
C15 C14 C11 121.5(4) . .
C13 C14 C11 119.0(4) . .
C16 C15 C14 118.2(5) . .
C16 C15 H15A 120.9 . .
C14 C15 H15A 120.9 . .
N2 C16 C15 123.3(4) . .
N2 C16 H16A 118.4 . .
C15 C16 H16A 118.4 . .
N6 C17 C18 111.5(4) . .
N6 C17 H17A 109.3 . .
C18 C17 H17A 109.3 . .
N6 C17 H17B 109.3 . .
C18 C17 H17B 109.3 . .
H17A C17 H17B 108.0 . .
O5 C18 C17 106.3(4) . .
O5 C18 H18A 110.5 . .
C17 C18 H18A 110.5 . .
O5 C18 H18B 110.5 . .
C17 C18 H18B 110.5 . .
H18A C18 H18B 108.7 . .
O6 C19 O5 125.1(5) . .
O6 C19 C22 123.1(5) . .
O5 C19 C22 111.8(4) . .
N3 C20 C21 122.6(5) . .
N3 C20 H20A 118.7 . .
C21 C20 H20A 118.7 . .
C22 C21 C20 119.4(5) . .
C22 C21 H21A 120.3 . .
C20 C21 H21A 120.3 . .
C21 C22 C23 118.5(5) . .
C21 C22 C19 122.2(4) . .
C23 C22 C19 119.4(5) . .
C24 C23 C22 119.1(5) . .
C24 C23 H23A 120.4 . .
C22 C23 H23A 120.4 . .
N3 C24 C23 122.3(5) . .
N3 C24 H24A 118.8 . .
C23 C24 H24A 118.8 . .
O7 C25 N6 122.0(4) . .
O7 C25 N4 122.5(4) . .
N6 C25 N4 115.6(4) . .
O8 C26 N5 123.2(4) . .
O8 C26 N4 121.9(4) . .
N5 C26 N4 114.9(4) . .
O9 C27 N6 123.1(4) . .
O9 C27 N5 121.1(4) . .
N6 C27 N5 115.8(4) . .
S2 C28 H28A 109.5 . .
S2 C28 H28B 109.5 . .
H28A C28 H28B 109.5 . .
S2 C28 H28C 109.5 . .
H28A C28 H28C 109.5 . .
H28B C28 H28C 109.5 . .
S2 C29 H29A 109.5 . .
S2 C29 H29B 109.5 . .
H29A C29 H29B 109.5 . .
S2 C29 H29C 109.5 . .
H29A C29 H29C 109.5 . .
H29B C29 H29C 109.5 . .
S1 C30 H30A 109.5 . .
S1 C30 H30B 109.5 . .
H30A C30 H30B 109.5 . .
S1 C30 H30C 109.5 . .
H30A C30 H30C 109.5 . .
H30B C30 H30C 109.5 . .
S1 C31 H31A 109.5 . .
S1 C31 H31B 109.5 . .
H31A C31 H31B 109.5 . .
S1 C31 H31C 109.5 . .
H31A C31 H31C 109.5 . .
H31B C31 H31C 109.5 . .
Cl4 C32 Cl4' 32.1(5) . .
Cl4 C32 Cl3 128.4(11) . .
Cl4' C32 Cl3 103.7(7) . .
Cl4 C32 H32A 105.2 . .
Cl4' C32 H32A 136.7 . .
Cl3 C32 H32A 105.2 . .
Cl4 C32 H32B 105.2 . .
Cl4' C32 H32B 96.7 . .
Cl3 C32 H32B 105.2 . .
H32A C32 H32B 105.9 . .
Cl4 C32 H32C 81.7 . .
Cl4' C32 H32C 111.0 . .
Cl3 C32 H32C 111.0 . .
H32A C32 H32C 27.3 . .
H32B C32 H32C 126.4 . .
Cl4 C32 H32D 110.9 . .
Cl4' C32 H32D 111.0 . .
Cl3 C32 H32D 111.0 . .
H32A C32 H32D 87.6 . .
H32B C32 H32D 18.3 . .
H32C C32 H32D 109.0 . .
Cl5 C33 Cl6 113.9(6) . .
Cl5 C33 H33A 108.8 . .
Cl6 C33 H33A 108.8 . .
Cl5 C33 H33B 108.8 . .
Cl6 C33 H33B 108.8 . .
H33A C33 H33B 107.7 . .

loop_
_geom_bond_atom_site_label_1
_geom_bond_atom_site_label_2
_geom_bond_distance
_geom_bond_site_symmetry_2
Cu1 O19 1.965(3) .
Cu1 N3 2.017(4) 2
Cu1 N1 2.027(4) .
Cu1 N2 2.030(4) 3
Cu1 O18 2.270(3) .
Cl1 O13 1.406(5) .
Cl1 O12 1.424(5) .
Cl1 O11 1.431(4) .
Cl1 O10 1.435(4) .
Cl2 O16 1.420(4) .
Cl2 O15 1.429(4) .
Cl2 O17 1.435(4) .
Cl2 O14 1.436(4) .
Cl3 C32 1.739(8) .
Cl4 C32 1.597(13) .
Cl4' C32 1.729(11) .
Cl5 C33 1.714(12) .
Cl6 C33 1.750(11) .
S1 O19 1.529(3) .
S1 C30 1.775(6) .
S1 C31 1.778(5) .
S2 O18 1.510(4) .
S2 C28 1.772(6) .
S2 C29 1.802(6) .
O1 C6 1.327(6) .
O1 C7 1.447(5) .
O2 C6 1.207(6) .
O3 C11 1.326(5) .
O3 C10 1.442(5) .
O4 C11 1.197(6) .
O5 C19 1.304(6) .
O5 C18 1.448(5) .
O6 C19 1.203(6) .
O7 C25 1.214(6) .
O8 C26 1.205(6) .
O9 C27 1.211(6) .
N1 C1 1.342(6) .
N1 C5 1.357(6) .
N2 C12 1.341(6) .
N2 C16 1.341(6) .
N2 Cu1 2.030(4) 3
N3 C24 1.333(7) .
N3 C20 1.340(6) .
N3 Cu1 2.017(4) 2_545
N4 C25 1.386(6) .
N4 C26 1.391(6) .
N4 C8 1.464(6) .
N5 C26 1.384(6) .
N5 C27 1.385(6) .
N5 C9 1.480(6) .
N6 C25 1.378(6) .
N6 C27 1.379(6) .
N6 C17 1.476(6) .
C1 C2 1.378(6) .
C1 H1A 0.9500 .
C2 C3 1.396(6) .
C2 H2A 0.9500 .
C3 C4 1.383(6) .
C3 C6 1.493(6) .
C4 C5 1.374(6) .
C4 H4A 0.9500 .
C5 H5A 0.9500 .
C7 C8 1.510(7) .
C7 H7A 0.9900 .
C7 H7B 0.9900 .
C8 H8A 0.9900 .
C8 H8B 0.9900 .
C9 C10 1.503(6) .
C9 H9A 0.9900 .
C9 H9B 0.9900 .
C10 H10A 0.9900 .
C10 H10B 0.9900 .
C11 C14 1.505(6) .
C12 C13 1.387(7) .
C12 H12A 0.9500 .
C13 C14 1.380(7) .
C13 H13A 0.9500 .
C14 C15 1.379(6) .
C15 C16 1.375(7) .
C15 H15A 0.9500 .
C16 H16A 0.9500 .
C17 C18 1.504(6) .
C17 H17A 0.9900 .
C17 H17B 0.9900 .
C18 H18A 0.9900 .
C18 H18B 0.9900 .
C19 C22 1.496(7) .
C20 C21 1.373(7) .
C20 H20A 0.9500 .
C21 C22 1.365(7) .
C21 H21A 0.9500 .
C22 C23 1.383(7) .
C23 C24 1.378(7) .
C23 H23A 0.9500 .
C24 H24A 0.9500 .
C28 H28A 0.9800 .
C28 H28B 0.9800 .
C28 H28C 0.9800 .
C29 H29A 0.9800 .
C29 H29B 0.9800 .
C29 H29C 0.9800 .
C30 H30A 0.9800 .
C30 H30B 0.9800 .
C30 H30C 0.9800 .
C31 H31A 0.9800 .
C31 H31B 0.9800 .
C31 H31C 0.9800 .
C32 H32A 0.9900 .
C32 H32B 0.9900 .
C32 H32C 0.9900 .
C32 H32D 0.9900 .
C33 H33A 0.9900 .
C33 H33B 0.9900 .
